data_4306246
loop_
_publ_author_name
'Victor I. Ovcharenko'
'Galina V. Romanenko'
'Ksenia Yu. Maryunina'
'Artem S. Bogomyakov'
'Elena V. Gorelik'

_publ_section_title
;
Thermally Induced Magnetic Anomalies in Solvates of the
Bis(hexafluoroacetylacetonate)copper(II) Complex with Pyrazolyl-Substituted
Nitronyl Nitroxide
;
_journal_name_full 'Inorganic Chemistry'
_journal_page_first 9537
_journal_page_last 9552
_journal_paper_doi 10.1021/ic8011074
_journal_volume 47
_journal_year 2008
_chemical_formula_sum 'C28 H33 Cu F12 N4 O6'
_chemical_formula_weight 813.12
_chemical_name_systematic
; 
 catena-(bis(m2-4,4,5,5-Tetramethyl-2-
 (1-butylpyrazole-4-yl)-4,5-dihydro-1H-
 imidazol-3-oxide-1-oxyl)-tetrakis(1,
 1,1,5,5,5-hexafluoropentan-2,4-
 dionato)-di-copper(ii)) octene solvate
;
_space_group_IT_number 2
_symmetry_cell_setting triclinic
_symmetry_space_group_name_Hall '-P 1'
_symmetry_space_group_name_H-M 'P -1'
_atom_sites_solution_hydrogens geom
_atom_sites_solution_primary direct
_atom_sites_solution_secondary difmap
_audit_creation_method SHELXL-97
_cell_angle_alpha 76.25(3)
_cell_angle_beta 64.14(3)
_cell_angle_gamma 83.13(3)
_cell_formula_units_Z 2
_cell_length_a 11.001(2)
_cell_length_b 13.386(3)
_cell_length_c 13.762(3)
_cell_measurement_temperature 216(2)
_cell_volume 1771.1(8)
_computing_cell_refinement 'Bruker SMART'
_computing_data_collection 'Bruker SMART'
_computing_data_reduction 'Bruker SAINT'
_computing_molecular_graphics 'Bruker SHELXTL'
_computing_publication_material 'Bruker SHELXTL'
_computing_structure_refinement 'SHELXL-97 (Sheldrick, 1997)'
_computing_structure_solution 'SHELXS-97 (Sheldrick, 1990)'
_diffrn_ambient_temperature 216(2)
_diffrn_measured_fraction_theta_full 0.989
_diffrn_measured_fraction_theta_max 0.989
_diffrn_measurement_device_type 'CCD area detector'
_diffrn_measurement_method 'phi and omega scans'
_diffrn_radiation_monochromator graphite
_diffrn_radiation_source 'fine-focus sealed tube'
_diffrn_radiation_type MoK\a
_diffrn_radiation_wavelength 0.71073
_diffrn_reflns_av_R_equivalents 0.0912
_diffrn_reflns_av_sigmaI/netI 0.0782
_diffrn_reflns_limit_h_max 12
_diffrn_reflns_limit_h_min -12
_diffrn_reflns_limit_k_max 14
_diffrn_reflns_limit_k_min -14
_diffrn_reflns_limit_l_max 15
_diffrn_reflns_limit_l_min -15
_diffrn_reflns_number 13650
_diffrn_reflns_theta_full 23.32
_diffrn_reflns_theta_max 23.32
_diffrn_reflns_theta_min 2.05
_exptl_absorpt_coefficient_mu 0.724
_exptl_absorpt_correction_type none
_exptl_crystal_density_diffrn 1.525
_exptl_crystal_density_method 'not measured'
_exptl_crystal_F_000 828
_refine_diff_density_max 0.577
_refine_diff_density_min -0.256
_refine_diff_density_rms 0.064
_refine_ls_extinction_method none
_refine_ls_goodness_of_fit_ref 1.007
_refine_ls_hydrogen_treatment constr
_refine_ls_matrix_type full
_refine_ls_number_parameters 580
_refine_ls_number_reflns 5078
_refine_ls_number_restraints 19
_refine_ls_restrained_S_all 1.113
_refine_ls_R_factor_all 0.0631
_refine_ls_R_factor_gt 0.0481
_refine_ls_shift/su_max 0.553
_refine_ls_shift/su_mean 0.032
_refine_ls_structure_factor_coef Fsqd
_refine_ls_weighting_details 'calc w=1/[\s^2^(Fo^2^)+(0.0830P)^2^+0.0000P] where P=(Fo^2^+2Fc^2^)/3'
_refine_ls_weighting_scheme calc
_refine_ls_wR_factor_gt 0.1333
_refine_ls_wR_factor_ref 0.1426
_reflns_number_gt 3822
_reflns_number_total 5078
_reflns_threshold_expression >2sigma(I)
_cod_data_source_file ic8011074_si_001_46.cif
_cod_data_source_block C8en216
_cod_depositor_comments
;
The following automatic conversions were performed:
'_symmetry_cell_setting' value 'Triclinic' changed to 'triclinic'
according to '/home/saulius/struct/CIF-dictionaries/cif_core.dic'
dictionary named 'cif_core.dic' version 2.4.1 from 2010-06-29.

Automatic conversion script
Id: cif_fix_enum 1527 2010-12-29 10:47:43Z saulius 
;
_cod_original_cell_volume 1771.2(6)
_cod_database_code 4306246

loop_
_symmetry_equiv_pos_as_xyz
'x, y, z'
'-x, -y, -z'

loop_
_atom_site_label
_atom_site_type_symbol
_atom_site_fract_x
_atom_site_fract_y
_atom_site_fract_z
_atom_site_U_iso_or_equiv
_atom_site_adp_type
_atom_site_occupancy
_atom_site_symmetry_multiplicity
_atom_site_calc_flag
_atom_site_refinement_flags
_atom_site_disorder_assembly
_atom_site_disorder_group
Cu1 Cu 0.0000 0.0000 0.0000 0.0406(2) Uani 1 2 d S . .
O1 O 0.0992(2) -0.12698(18) 0.0272(2) 0.0473(7) Uani 1 1 d . . .
C1 C 0.2729(5) -0.2451(4) 0.0214(5) 0.0662(13) Uani 1 1 d . . .
F1 F 0.2530(14) -0.2733(11) 0.1246(12) 0.180(7) Uani 0.50 1 d P . .
F2 F 0.2484(14) -0.3004(9) -0.0143(14) 0.195(6) Uani 0.50 1 d P . .
F3 F 0.4043(3) -0.2560(2) -0.0184(4) 0.1263(15) Uani 1 1 d . . .
F1A F 0.2111(8) -0.2895(7) 0.1210(9) 0.071(3) Uani 0.50 1 d P . .
F2A F 0.2258(9) -0.3067(8) -0.0309(8) 0.082(2) Uani 0.50 1 d P . .
C2 C 0.2243(4) -0.1348(3) -0.0049(3) 0.0463(10) Uani 1 1 d . . .
C3 C 0.3178(4) -0.0586(3) -0.0583(4) 0.0573(11) Uani 1 1 d . . .
H3A H 0.4088 -0.0761 -0.0792 0.069 Uiso 1 1 calc R . .
C4 C 0.2809(4) 0.0436(3) -0.0824(3) 0.0478(10) Uani 1 1 d . . .
C5 C 0.3920(5) 0.1226(4) -0.1463(5) 0.0703(14) Uani 1 1 d . . .
F4 F 0.3785(9) 0.1755(7) -0.2404(9) 0.106(3) Uani 0.50 1 d P . .
F5 F 0.5126(8) 0.0890(7) -0.1820(11) 0.133(6) Uani 0.50 1 d P . .
F6 F 0.3730(12) 0.1911(9) -0.1179(13) 0.158(6) Uani 0.50 1 d P . .
F4A F 0.4399(14) 0.1289(10) -0.2451(8) 0.144(5) Uani 0.50 1 d P . .
F5A F 0.4951(9) 0.0955(8) -0.1128(10) 0.115(4) Uani 0.50 1 d P . .
F6A F 0.3573(10) 0.2143(7) -0.0988(9) 0.075(2) Uani 0.50 1 d P . .
O2 O 0.1650(2) 0.08121(18) -0.0604(2) 0.0466(6) Uani 1 1 d . . .
Cu2 Cu 0.0000 -0.5000 0.5000 0.0482(2) Uani 1 2 d S . .
O3 O 0.1535(2) -0.43837(19) 0.4947(2) 0.0477(7) Uani 1 1 d . . .
C6 C 0.3637(4) -0.3682(3) 0.4309(4) 0.0613(12) Uani 1 1 d . . .
F7 F 0.4875(7) -0.3707(8) 0.3659(9) 0.090(3) Uani 0.50 1 d P . .
F8 F 0.3559(10) -0.3995(11) 0.5315(9) 0.143(5) Uani 0.50 1 d P . .
F9 F 0.3217(3) -0.2770(3) 0.4425(4) 0.1257(14) Uani 1 1 d . . .
F7A F 0.4008(11) -0.4226(9) 0.5017(12) 0.137(5) Uani 0.50 1 d P . .
F9A F 0.4763(11) -0.3485(11) 0.3359(11) 0.152(6) Uani 0.50 1 d P . .
C7 C 0.2663(3) -0.4258(3) 0.4127(3) 0.0448(10) Uani 1 1 d . . .
C8 C 0.3079(4) -0.4580(3) 0.3156(4) 0.0563(11) Uani 1 1 d . . .
H8A H 0.3935 -0.4405 0.2601 0.068 Uiso 1 1 calc R . .
C9 C 0.2266(4) -0.5157(3) 0.2972(3) 0.0510(10) Uani 1 1 d . . .
C10 C 0.2846(5) -0.5517(4) 0.1872(4) 0.0687(14) Uani 1 1 d . . .
F10 F 0.3447(15) -0.6446(10) 0.1980(12) 0.151(6) Uani 0.50 1 d P . .
F11 F 0.3862(3) -0.4982(3) 0.1097(3) 0.1178(13) Uani 1 1 d . . .
F12 F 0.1936(12) -0.5674(9) 0.1563(10) 0.121(5) Uani 0.50 1 d P . .
F11A F 0.2001(14) -0.5226(8) 0.1408(10) 0.108(4) Uani 0.50 1 d P . .
F12A F 0.3041(12) -0.6454(5) 0.1986(9) 0.083(3) Uani 0.50 1 d P . .
O4 O 0.1094(2) -0.54492(19) 0.3606(2) 0.0495(7) Uani 1 1 d . . .
O01 O -0.0874(2) 0.01890(19) 0.1822(2) 0.0510(7) Uani 1 1 d . . .
N1 N -0.0144(3) 0.0263(2) 0.2331(3) 0.0447(8) Uani 1 1 d . . .
C01 C 0.0099(4) 0.1272(3) 0.2488(3) 0.0490(10) Uani 1 1 d . . .
C02 C 0.0430(5) 0.2084(3) 0.1435(4) 0.0642(12) Uani 1 1 d . . .
H02A H -0.0338 0.2201 0.1262 0.096 Uiso 1 1 calc R . .
H02B H 0.1185 0.1852 0.0841 0.096 Uiso 1 1 calc R . .
H02C H 0.0653 0.2713 0.1535 0.096 Uiso 1 1 calc R . .
C03 C -0.1211(4) 0.1562(3) 0.3411(4) 0.0696(13) Uani 1 1 d . . .
H03A H -0.1902 0.1731 0.3146 0.104 Uiso 1 1 calc R . .
H03B H -0.1061 0.2145 0.3635 0.104 Uiso 1 1 calc R . .
H03C H -0.1493 0.0991 0.4029 0.104 Uiso 1 1 calc R . .
C04 C 0.1265(4) 0.0962(3) 0.2854(3) 0.0483(10) Uani 1 1 d . . .
C05 C 0.2666(4) 0.1028(3) 0.1903(4) 0.0606(12) Uani 1 1 d . . .
H05A H 0.3334 0.0848 0.2190 0.091 Uiso 1 1 calc R . .
H05B H 0.2810 0.1717 0.1471 0.091 Uiso 1 1 calc R . .
H05C H 0.2737 0.0561 0.1447 0.091 Uiso 1 1 calc R . .
C06 C 0.1213(4) 0.1478(3) 0.3737(4) 0.0630(12) Uani 1 1 d . . .
H06A H 0.1969 0.1246 0.3910 0.095 Uiso 1 1 calc R . .
H06B H 0.0388 0.1304 0.4387 0.095 Uiso 1 1 calc R . .
H06C H 0.1247 0.2210 0.3473 0.095 Uiso 1 1 calc R . .
N2 N 0.1009(3) -0.0162(2) 0.3314(3) 0.0446(8) Uani 1 1 d . . .
O02 O 0.1577(3) -0.0705(2) 0.3900(2) 0.0578(7) Uani 1 1 d . . .
C07 C 0.0253(3) -0.0533(3) 0.2929(3) 0.0414(9) Uani 1 1 d . . .
C08 C -0.0079(3) -0.1586(3) 0.3153(3) 0.0411(9) Uani 1 1 d . . .
C09 C 0.0264(4) -0.2439(3) 0.3800(3) 0.0432(9) Uani 1 1 d . . .
H09A H 0.0800 -0.2408 0.4160 0.052 Uiso 1 1 calc R . .
N3 N -0.0259(3) -0.3295(2) 0.3843(3) 0.0485(8) Uani 1 1 d . . .
N4 N -0.0940(3) -0.3002(2) 0.3197(3) 0.0525(8) Uani 1 1 d . . .
C041 C -0.1630(5) -0.3752(3) 0.3009(4) 0.0729(14) Uani 1 1 d . . .
H04A H -0.1548 -0.4420 0.3446 0.087 Uiso 1 1 calc R . .
H04B H -0.2583 -0.3567 0.3279 0.087 Uiso 1 1 calc R . .
C042 C -0.1156(7) -0.3847(5) 0.1899(6) 0.114(2) Uani 1 1 d D . .
H04C H -0.0178 -0.3904 0.1570 0.136 Uiso 1 1 calc R . .
H04D H -0.1418 -0.3240 0.1481 0.136 Uiso 1 1 calc R . .
C043 C -0.1797(10) -0.4868(9) 0.1858(8) 0.200(5) Uani 1 1 d D . .
H04E H -0.1117 -0.5409 0.1672 0.240 Uiso 1 1 calc R . .
H04F H -0.2539 -0.5126 0.2561 0.240 Uiso 1 1 calc R . .
C044 C -0.2207(14) -0.4548(9) 0.1108(13) 0.272(7) Uani 1 1 d D . .
H04G H -0.2595 -0.5106 0.1018 0.408 Uiso 1 1 calc R . .
H04H H -0.1461 -0.4281 0.0426 0.408 Uiso 1 1 calc R . .
H04I H -0.2878 -0.4014 0.1310 0.408 Uiso 1 1 calc R . .
C010 C -0.0852(4) -0.1996(3) 0.2775(3) 0.0510(10) Uani 1 1 d . . .
H01A H -0.1238 -0.1633 0.2311 0.061 Uiso 1 1 calc R . .
C1S C 0.501(2) 0.2191(19) 0.372(3) 0.317(19) Uani 0.50 1 d PD . .
C2S C 0.440(3) 0.2414(14) 0.386(3) 0.267(16) Uani 0.50 1 d PD . .
C3S C 0.495(2) 0.0990(14) 0.3902(18) 0.276(15) Uani 0.50 1 d PD . .
C4S C 0.462(3) 0.056(2) 0.513(2) 0.36(2) Uani 0.50 1 d PD . .
C5S C 0.4805(18) -0.0582(18) 0.512(3) 0.27(2) Uani 0.50 1 d PD . .
C6S C 0.6178(18) -0.104(2) 0.500(3) 0.36(3) Uani 0.50 1 d PD . .
C7S C 0.584(2) -0.2186(18) 0.5310(17) 0.28(2) Uani 0.50 1 d PD . .
C8S C 0.510(3) -0.2962(18) 0.640(2) 0.28(2) Uani 0.50 1 d PD . .

loop_
_atom_site_aniso_label
_atom_site_aniso_U_11
_atom_site_aniso_U_22
_atom_site_aniso_U_33
_atom_site_aniso_U_23
_atom_site_aniso_U_13
_atom_site_aniso_U_12
Cu1 0.0392(3) 0.0339(4) 0.0474(4) 0.0008(3) -0.0210(3) -0.0040(3)
O1 0.0469(15) 0.0401(14) 0.0491(16) -0.0002(12) -0.0197(12) -0.0004(11)
C1 0.055(3) 0.049(3) 0.083(4) -0.015(3) -0.020(3) 0.004(2)
F1 0.274(14) 0.143(10) 0.089(8) -0.015(6) -0.079(9) 0.115(9)
F2 0.289(10) 0.067(6) 0.390(15) -0.090(7) -0.286(10) 0.065(6)
F3 0.0617(18) 0.0658(19) 0.200(4) 0.002(2) -0.029(2) 0.0200(15)
F1A 0.066(3) 0.039(3) 0.062(5) 0.021(3) -0.004(3) 0.015(3)
F2A 0.116(5) 0.051(4) 0.105(5) -0.037(3) -0.064(4) 0.011(4)
C2 0.045(2) 0.043(2) 0.045(2) -0.0067(18) -0.0168(18) 0.0048(18)
C3 0.037(2) 0.051(3) 0.070(3) -0.005(2) -0.015(2) 0.0023(19)
C4 0.046(2) 0.049(2) 0.045(2) -0.0068(18) -0.0161(18) -0.0056(18)
C5 0.055(3) 0.049(3) 0.092(4) -0.010(3) -0.019(3) -0.006(2)
F4 0.093(5) 0.099(6) 0.096(6) 0.043(5) -0.034(5) -0.046(4)
F5 0.036(4) 0.066(4) 0.206(13) 0.014(7) 0.010(6) 0.004(3)
F6 0.106(7) 0.073(6) 0.225(12) -0.092(7) 0.035(6) -0.044(5)
F4A 0.179(13) 0.148(11) 0.057(6) -0.006(6) 0.009(7) -0.096(9)
F5A 0.063(5) 0.096(6) 0.179(10) 0.002(6) -0.053(6) -0.033(4)
F6A 0.070(4) 0.038(4) 0.112(5) -0.037(4) -0.022(4) -0.011(3)
O2 0.0442(14) 0.0411(14) 0.0537(17) -0.0041(12) -0.0224(12) -0.0024(12)
Cu2 0.0349(3) 0.0503(4) 0.0506(4) -0.0136(3) -0.0057(3) -0.0123(3)
O3 0.0398(14) 0.0430(14) 0.0540(17) -0.0045(12) -0.0145(13) -0.0110(11)
C6 0.047(3) 0.045(3) 0.082(4) -0.006(2) -0.020(2) -0.013(2)
F7 0.024(3) 0.120(6) 0.126(7) -0.065(5) -0.013(3) 0.002(3)
F8 0.125(6) 0.236(13) 0.080(5) 0.016(6) -0.049(5) -0.124(7)
F9 0.089(2) 0.088(2) 0.241(4) -0.080(3) -0.084(3) 0.0036(17)
F7A 0.133(7) 0.095(5) 0.223(14) 0.050(7) -0.146(8) -0.039(5)
F9A 0.124(8) 0.201(11) 0.111(8) -0.017(7) -0.006(6) -0.135(8)
C7 0.036(2) 0.031(2) 0.055(3) 0.0028(18) -0.0128(19) -0.0063(16)
C8 0.039(2) 0.042(2) 0.065(3) -0.007(2) 0.000(2) -0.0094(18)
C9 0.052(2) 0.033(2) 0.054(3) -0.0064(18) -0.011(2) 0.0007(18)
C10 0.062(3) 0.056(3) 0.061(3) -0.015(2) 0.003(3) -0.010(3)
F10 0.177(10) 0.133(9) 0.102(8) -0.056(6) -0.026(7) 0.078(7)
F11 0.123(3) 0.101(2) 0.071(2) -0.0298(18) 0.0292(19) -0.046(2)
F12 0.093(6) 0.181(11) 0.086(6) -0.079(7) -0.003(5) -0.029(7)
F11A 0.149(9) 0.112(7) 0.084(6) -0.038(5) -0.067(6) 0.032(6)
F12A 0.124(7) 0.014(3) 0.068(5) -0.009(3) -0.002(4) -0.006(4)
O4 0.0413(14) 0.0430(15) 0.0509(16) -0.0088(13) -0.0054(13) -0.0104(12)
O01 0.0542(15) 0.0465(15) 0.0551(17) -0.0032(13) -0.0287(14) -0.0035(12)
N1 0.0476(17) 0.0384(17) 0.048(2) -0.0048(15) -0.0211(16) -0.0056(14)
C01 0.055(2) 0.035(2) 0.048(2) -0.0083(18) -0.0144(19) -0.0007(17)
C02 0.090(3) 0.039(2) 0.060(3) -0.002(2) -0.031(2) -0.008(2)
C03 0.065(3) 0.064(3) 0.075(3) -0.021(2) -0.026(2) 0.015(2)
C04 0.054(2) 0.040(2) 0.051(2) -0.0104(18) -0.0194(19) -0.0084(17)
C05 0.058(2) 0.049(2) 0.063(3) -0.013(2) -0.011(2) -0.012(2)
C06 0.074(3) 0.057(3) 0.059(3) -0.018(2) -0.023(2) -0.015(2)
N2 0.0487(17) 0.0394(17) 0.0463(19) -0.0062(15) -0.0215(15) -0.0029(14)
O02 0.0629(16) 0.0545(17) 0.0635(19) -0.0060(14) -0.0354(15) -0.0058(14)
C07 0.043(2) 0.038(2) 0.041(2) -0.0055(17) -0.0169(17) -0.0013(16)
C08 0.0424(19) 0.036(2) 0.043(2) -0.0056(17) -0.0165(17) -0.0042(16)
C09 0.049(2) 0.035(2) 0.047(2) -0.0096(17) -0.0216(18) -0.0016(17)
N3 0.0536(18) 0.0400(18) 0.050(2) -0.0058(15) -0.0213(16) -0.0047(15)
N4 0.0616(19) 0.046(2) 0.052(2) 0.0026(16) -0.0284(17) -0.0170(16)
C041 0.090(3) 0.058(3) 0.083(4) 0.004(2) -0.047(3) -0.037(2)
C042 0.129(5) 0.121(5) 0.113(5) -0.046(4) -0.050(4) -0.045(4)
C043 0.167(7) 0.346(16) 0.127(7) -0.077(9) -0.061(6) -0.097(9)
C044 0.332(17) 0.155(10) 0.37(2) -0.016(12) -0.201(16) -0.043(11)
C010 0.055(2) 0.043(2) 0.052(3) 0.0082(19) -0.026(2) -0.0128(18)
C1S 0.164(17) 0.54(5) 0.40(4) -0.35(3) -0.19(2) 0.22(3)
C2S 0.30(2) 0.18(2) 0.43(4) 0.12(2) -0.32(3) -0.12(2)
C3S 0.154(18) 0.46(4) 0.36(3) -0.33(3) -0.15(2) 0.11(2)
C4S 0.14(2) 0.48(5) 0.65(6) -0.43(5) -0.21(3) 0.08(3)
C5S 0.087(18) 0.36(5) 0.25(3) -0.05(4) 0.036(19) -0.05(2)
C6S 0.081(13) 0.76(9) 0.26(4) -0.13(5) -0.046(19) -0.10(3)
C7S 0.147(19) 0.59(6) 0.133(18) -0.17(3) 0.012(15) -0.16(3)
C8S 0.39(4) 0.14(2) 0.53(6) -0.10(3) -0.38(4) 0.06(2)

loop_
_atom_type_symbol
_atom_type_description
_atom_type_scat_dispersion_real
_atom_type_scat_dispersion_imag
_atom_type_scat_source
C C 0.0033 0.0016 'International Tables Vol C Tables 4.2.6.8 and 6.1.1.4'
H H 0.0000 0.0000 'International Tables Vol C Tables 4.2.6.8 and 6.1.1.4'
N N 0.0061 0.0033 'International Tables Vol C Tables 4.2.6.8 and 6.1.1.4'
O O 0.0106 0.0060 'International Tables Vol C Tables 4.2.6.8 and 6.1.1.4'
F F 0.0171 0.0103 'International Tables Vol C Tables 4.2.6.8 and 6.1.1.4'
Cu Cu 0.3201 1.2651 'International Tables Vol C Tables 4.2.6.8 and 6.1.1.4'

loop_
_geom_angle_atom_site_label_1
_geom_angle_atom_site_label_2
_geom_angle_atom_site_label_3
_geom_angle
_geom_angle_site_symmetry_1
_geom_angle_site_symmetry_3
_geom_angle_publ_flag
O1 Cu1 O1 180.0 . 2 ?
O1 Cu1 O2 91.06(10) . . ?
O1 Cu1 O2 88.94(10) 2 . ?
O1 Cu1 O2 88.94(10) . 2 ?
O1 Cu1 O2 91.06(10) 2 2 ?
O2 Cu1 O2 180.0 . 2 ?
O1 Cu1 O01 93.37(10) . . ?
O1 Cu1 O01 86.63(10) 2 . ?
O2 Cu1 O01 98.67(10) . . ?
O2 Cu1 O01 81.33(10) 2 . ?
O1 Cu1 O01 86.63(10) . 2 ?
O1 Cu1 O01 93.37(10) 2 2 ?
O2 Cu1 O01 81.33(10) . 2 ?
O2 Cu1 O01 98.67(10) 2 2 ?
O01 Cu1 O01 180.0 . 2 ?
C2 O1 Cu1 125.1(2) . . ?
F2 C1 F1 117.2(11) . . ?
F2 C1 F3 100.8(8) . . ?
F1 C1 F3 95.2(7) . . ?
F2 C1 F1A 96.5(10) . . ?
F1 C1 F1A 25.0(10) . . ?
F3 C1 F1A 114.4(6) . . ?
F2 C1 F2A 9.0(10) . . ?
F1 C1 F2A 121.9(9) . . ?
F3 C1 F2A 107.0(5) . . ?
F1A C1 F2A 99.4(7) . . ?
F2 C1 C2 115.7(8) . . ?
F1 C1 C2 111.7(7) . . ?
F3 C1 C2 113.9(4) . . ?
F1A C1 C2 113.7(5) . . ?
F2A C1 C2 106.9(6) . . ?
O1 C2 C3 128.3(3) . . ?
O1 C2 C1 112.9(3) . . ?
C3 C2 C1 118.7(3) . . ?
O1 C2 Cu1 33.99(16) . . ?
C3 C2 Cu1 94.4(2) . . ?
C1 C2 Cu1 146.8(3) . . ?
C2 C3 C4 122.0(3) . . ?
C2 C3 Cu1 60.9(2) . . ?
C4 C3 Cu1 61.2(2) . . ?
O2 C4 C3 128.0(4) . . ?
O2 C4 C5 113.6(3) . . ?
C3 C4 C5 118.4(4) . . ?
O2 C4 Cu1 34.49(16) . . ?
C3 C4 Cu1 93.8(2) . . ?
C5 C4 Cu1 147.2(3) . . ?
F6 C5 F4A 117.5(11) . . ?
F6 C5 F5 117.2(10) . . ?
F4A C5 F5 68.9(9) . . ?
F6 C5 F5A 91.5(11) . . ?
F4A C5 F5A 107.8(9) . . ?
F5 C5 F5A 39.9(8) . . ?
F6 C5 F4 89.4(11) . . ?
F4A C5 F4 37.8(8) . . ?
F5 C5 F4 103.9(8) . . ?
F5A C5 F4 137.2(7) . . ?
F6 C5 F6A 4.3(10) . . ?
F4A C5 F6A 121.4(9) . . ?
F5 C5 F6A 119.8(8) . . ?
F5A C5 F6A 92.0(7) . . ?
F4 C5 F6A 92.0(7) . . ?
F6 C5 C4 115.0(8) . . ?
F4A C5 C4 113.1(7) . . ?
F5 C5 C4 117.2(5) . . ?
F5A C5 C4 109.1(6) . . ?
F4 C5 C4 109.1(6) . . ?
F6A C5 C4 110.8(6) . . ?
F4A F4 C5 60.2(11) . . ?
F4A F4 F6 90.5(15) . . ?
C5 F4 F6 37.3(5) . . ?
F5A F5 C5 77.0(10) . . ?
F5A F5 F4A 129.1(14) . . ?
C5 F5 F4A 53.7(6) . . ?
C5 F6 F4 53.3(9) . . ?
C5 F6 F5A 52.0(7) . . ?
F4 F6 F5A 95.5(7) . . ?
F4 F4A C5 82.0(14) . . ?
F4 F4A F5 133.7(19) . . ?
C5 F4A F5 57.4(7) . . ?
F5 F5A C5 63.0(10) . . ?
F5 F5A F6 89.8(13) . . ?
C5 F5A F6 36.5(6) . . ?
C4 O2 Cu1 124.6(2) . . ?
O3 Cu2 O3 180.0 . 2_546 ?
O3 Cu2 O4 87.83(11) . 2_546 ?
O3 Cu2 O4 92.17(11) 2_546 2_546 ?
O3 Cu2 O4 92.17(11) . . ?
O3 Cu2 O4 87.83(11) 2_546 . ?
O4 Cu2 O4 180.0 2_546 . ?
O3 Cu2 N3 95.14(11) . 2_546 ?
O3 Cu2 N3 84.86(11) 2_546 2_546 ?
O4 Cu2 N3 86.77(11) 2_546 2_546 ?
O4 Cu2 N3 93.23(11) . 2_546 ?
O3 Cu2 N3 84.86(11) . . ?
O3 Cu2 N3 95.14(11) 2_546 . ?
O4 Cu2 N3 93.23(11) 2_546 . ?
O4 Cu2 N3 86.77(11) . . ?
N3 Cu2 N3 180.0 2_546 . ?
C7 O3 Cu2 124.6(3) . . ?
F7 C6 F7A 84.4(8) . . ?
F7 C6 F9 111.9(6) . . ?
F7A C6 F9 117.3(8) . . ?
F7 C6 F8 106.6(8) . . ?
F7A C6 F8 26.6(9) . . ?
F9 C6 F8 94.8(8) . . ?
F7 C6 F9A 21.8(10) . . ?
F7A C6 F9A 106.3(9) . . ?
F9 C6 F9A 100.5(7) . . ?
F8 C6 F9A 127.5(8) . . ?
F7 C6 C7 117.6(7) . . ?
F7A C6 C7 111.3(7) . . ?
F9 C6 C7 111.9(4) . . ?
F8 C6 C7 111.5(6) . . ?
F9A C6 C7 108.5(7) . . ?
F9A F7 C6 88.6(18) . . ?
F9A F7 F7A 136(2) . . ?
C6 F7 F7A 47.7(5) . . ?
F7A F8 C6 71(2) . . ?
F8 F7A C6 81.9(19) . . ?
F8 F7A F7 121(2) . . ?
C6 F7A F7 47.9(6) . . ?
F7 F9A C6 69.6(18) . . ?
O3 C7 C8 128.1(4) . . ?
O3 C7 C6 112.2(4) . . ?
C8 C7 C6 119.7(4) . . ?
O3 C7 Cu2 34.06(17) . . ?
C8 C7 Cu2 94.1(2) . . ?
C6 C7 Cu2 146.1(3) . . ?
C7 C8 C9 122.1(4) . . ?
C7 C8 Cu2 61.0(2) . . ?
C9 C8 Cu2 61.4(2) . . ?
O4 C9 C8 128.0(4) . . ?
O4 C9 C10 113.9(4) . . ?
C8 C9 C10 118.1(4) . . ?
O4 C9 Cu2 34.86(19) . . ?
C8 C9 Cu2 93.4(3) . . ?
C10 C9 Cu2 148.3(3) . . ?
F12A C10 F11 114.1(6) . . ?
F12A C10 F12 85.0(9) . . ?
F11 C10 F12 114.1(7) . . ?
F12A C10 F11A 110.1(9) . . ?
F11 C10 F11A 96.4(7) . . ?
F12 C10 F11A 26.0(8) . . ?
F12A C10 F10 19.2(12) . . ?
F11 C10 F10 100.3(6) . . ?
F12 C10 F10 103.2(10) . . ?
F11A C10 F10 127.0(10) . . ?
F12A C10 C9 112.7(7) . . ?
F11 C10 C9 113.7(4) . . ?
F12 C10 C9 114.1(6) . . ?
F11A C10 C9 108.4(6) . . ?
F10 C10 C9 109.8(8) . . ?
F11A F12 C10 79(3) . . ?
F11A F12 F12A 123(3) . . ?
C10 F12 F12A 45.8(6) . . ?
F12 F11A C10 75(3) . . ?
C10 F12A F12 49.2(7) . . ?
C9 O4 Cu2 123.9(3) . . ?
N1 O01 Cu1 124.4(2) . . ?
O01 N1 C07 124.7(3) . . ?
O01 N1 C01 121.8(3) . . ?
C07 N1 C01 112.5(3) . . ?
N1 C01 C02 110.8(3) . . ?
N1 C01 C03 106.1(3) . . ?
C02 C01 C03 110.3(3) . . ?
N1 C01 C04 100.1(3) . . ?
C02 C01 C04 115.8(3) . . ?
C03 C01 C04 112.9(3) . . ?
N2 C04 C06 109.7(3) . . ?
N2 C04 C05 105.5(3) . . ?
C06 C04 C05 111.2(3) . . ?
N2 C04 C01 100.4(3) . . ?
C06 C04 C01 115.0(3) . . ?
C05 C04 C01 114.1(4) . . ?
O02 N2 C07 125.1(3) . . ?
O02 N2 C04 122.3(3) . . ?
C07 N2 C04 112.1(3) . . ?
N1 C07 N2 107.8(3) . . ?
N1 C07 C08 126.8(3) . . ?
N2 C07 C08 125.4(3) . . ?
C010 C08 C09 103.6(3) . . ?
C010 C08 C07 127.1(3) . . ?
C09 C08 C07 129.3(3) . . ?
N3 C09 C08 112.3(3) . . ?
C09 N3 N4 104.7(3) . . ?
C09 N3 Cu2 122.9(3) . . ?
N4 N3 Cu2 132.3(2) . . ?
C010 N4 N3 111.7(3) . . ?
C010 N4 C041 127.2(4) . . ?
N3 N4 C041 121.1(3) . . ?
C042 C041 N4 115.7(4) . . ?
C041 C042 C043 109.5(5) . . ?
C044 C043 C042 103.6(10) . . ?
N4 C010 C08 107.7(3) . . ?
C2S C1S C8S 59(3) . 2_656 ?
C2S C1S C7S 54(4) . 2_656 ?
C8S C1S C7S 86(2) 2_656 2_656 ?
C2S C1S C3S 113(3) . . ?
C8S C1S C3S 171(3) 2_656 . ?
C7S C1S C3S 92(2) 2_656 . ?
C1S C2S C7S 94(5) . 2_656 ?
C1S C2S C8S 81(4) . 2_656 ?
C7S C2S C8S 109(4) 2_656 2_656 ?
C1S C2S C3S 49(2) . . ?
C7S C2S C3S 81.4(19) 2_656 . ?
C8S C2S C3S 129(4) 2_656 . ?
C1S C2S C6S 83(3) . 2_656 ?
C7S C2S C6S 45.5(18) 2_656 2_656 ?
C8S C2S C6S 149(4) 2_656 2_656 ?
C3S C2S C6S 43.7(11) . 2_656 ?
C6S C3S C4S 41.9(16) 2_656 . ?
C6S C3S C1S 85.9(19) 2_656 . ?
C4S C3S C1S 107(2) . . ?
C6S C3S C5S 62.0(15) 2_656 2_656 ?
C4S C3S C5S 21.8(13) . 2_656 ?
C1S C3S C5S 105(2) . 2_656 ?
C6S C3S C7S 48.3(10) 2_656 2_656 ?
C4S C3S C7S 73.4(16) . 2_656 ?
C1S C3S C7S 38.0(14) . 2_656 ?
C5S C3S C7S 81.3(16) 2_656 2_656 ?
C6S C3S C2S 73.0(16) 2_656 . ?
C4S C3S C2S 103.0(18) . . ?
C1S C3S C2S 18.5(12) . . ?
C5S C3S C2S 109(2) 2_656 . ?
C7S C3S C2S 29.7(12) 2_656 . ?
C5S C4S C6S 131(5) 2_656 2_656 ?
C5S C4S C5S 86(6) 2_656 . ?
C6S C4S C5S 125(3) 2_656 . ?
C5S C4S C3S 71(5) 2_656 . ?
C6S C4S C3S 67(2) 2_656 . ?
C5S C4S C3S 99.3(13) . . ?
C5S C4S C4S 66(5) 2_656 2_656 ?
C6S C4S C4S 138(3) 2_656 2_656 ?
C5S C4S C4S 20.0(11) . 2_656 ?
C3S C4S C4S 92(2) . 2_656 ?
C4S C5S C5S 73(5) 2_656 2_656 ?
C4S C5S C4S 94(6) 2_656 . ?
C5S C5S C4S 21.0(14) 2_656 . ?
C4S C5S C6S 32(4) 2_656 . ?
C5S C5S C6S 96(2) 2_656 . ?
C4S C5S C6S 116(3) . . ?
C4S C5S C3S 87(5) 2_656 2_656 ?
C5S C5S C3S 100(4) 2_656 2_656 ?
C4S C5S C3S 101(3) . 2_656 ?
C6S C5S C3S 60.1(18) . 2_656 ?
C4S C6S C3S 71.3(18) 2_656 2_656 ?
C4S C6S C5S 16.5(18) 2_656 . ?
C3S C6S C5S 58(2) 2_656 . ?
C4S C6S C7S 112(2) 2_656 . ?
C3S C6S C7S 85.0(18) 2_656 . ?
C5S C6S C7S 99.2(13) . . ?
C4S C6S C2S 116(2) 2_656 2_656 ?
C3S C6S C2S 63.3(14) 2_656 2_656 ?
C5S C6S C2S 100.1(15) . 2_656 ?
C7S C6S C2S 28.4(14) . 2_656 ?
C2S C7S C1S 31.8(18) 2_656 2_656 ?
C2S C7S C6S 106(3) 2_656 . ?
C1S C7S C6S 97(2) 2_656 . ?
C2S C7S C8S 32.1(18) 2_656 . ?
C1S C7S C8S 40.4(15) 2_656 . ?
C6S C7S C8S 135(2) . . ?
C2S C7S C3S 68.9(17) 2_656 2_656 ?
C1S C7S C3S 50.3(14) 2_656 2_656 ?
C6S C7S C3S 46.7(14) . 2_656 ?
C8S C7S C3S 90.4(15) . 2_656 ?
C1S C8S C2S 41(3) 2_656 2_656 ?
C1S C8S C7S 54(2) 2_656 . ?
C2S C8S C7S 39(3) 2_656 . ?

loop_
_geom_bond_atom_site_label_1
_geom_bond_atom_site_label_2
_geom_bond_distance
_geom_bond_site_symmetry_2
_geom_bond_publ_flag
Cu1 O1 1.957(2) . ?
Cu1 O1 1.957(2) 2 ?
Cu1 O2 1.973(3) . ?
Cu1 O2 1.973(3) 2 ?
Cu1 O01 2.327(3) . ?
Cu1 O01 2.327(3) 2 ?
O1 C2 1.248(4) . ?
C1 F2 1.094(14) . ?
C1 F1 1.304(15) . ?
C1 F3 1.306(5) . ?
C1 F1A 1.262(11) . ?
C1 F2A 1.476(11) . ?
C1 C2 1.523(6) . ?
C2 C3 1.368(5) . ?
C3 C4 1.385(5) . ?
C4 O2 1.246(4) . ?
C4 C5 1.522(6) . ?
C5 F6 1.044(12) . ?
C5 F4A 1.210(11) . ?
C5 F5 1.264(9) . ?
C5 F5A 1.382(11) . ?
C5 F4 1.381(12) . ?
C5 F6A 1.460(10) . ?
F4 F4A 0.854(15) . ?
F4 F6 1.72(2) . ?
F5 F5A 0.910(17) . ?
F5 F4A 1.400(17) . ?
F6 F5A 1.754(17) . ?
Cu2 O3 1.933(2) . ?
Cu2 O3 1.933(2) 2_546 ?
Cu2 O4 1.963(3) 2_546 ?
Cu2 O4 1.963(3) . ?
Cu2 N3 2.517(3) 2_546 ?
Cu2 N3 2.518(3) . ?
O3 C7 1.257(4) . ?
C6 F7 1.263(8) . ?
C6 F7A 1.259(12) . ?
C6 F9 1.273(5) . ?
C6 F8 1.315(12) . ?
C6 F9A 1.347(12) . ?
C6 C7 1.526(6) . ?
F7 F9A 0.50(2) . ?
F7 F7A 1.694(16) . ?
F8 F7A 0.60(2) . ?
C7 C8 1.370(6) . ?
C8 C9 1.384(6) . ?
C9 O4 1.246(4) . ?
C9 C10 1.536(6) . ?
C10 F12A 1.232(10) . ?
C10 F11 1.300(5) . ?
C10 F12 1.300(16) . ?
C10 F11A 1.317(15) . ?
C10 F10 1.345(14) . ?
F12 F11A 0.589(18) . ?
F12 F12A 1.712(19) . ?
O01 N1 1.299(4) . ?
N1 C07 1.337(5) . ?
N1 C01 1.490(5) . ?
C01 C02 1.516(5) . ?
C01 C03 1.531(5) . ?
C01 C04 1.551(5) . ?
C04 N2 1.495(5) . ?
C04 C06 1.512(6) . ?
C04 C05 1.521(5) . ?
N2 O02 1.273(4) . ?
N2 C07 1.354(5) . ?
C07 C08 1.426(5) . ?
C08 C010 1.388(5) . ?
C08 C09 1.395(5) . ?
C09 N3 1.320(4) . ?
N3 N4 1.361(4) . ?
N4 C010 1.330(5) . ?
N4 C041 1.459(5) . ?
C041 C042 1.414(7) . ?
C042 C043 1.635(9) . ?
C043 C044 1.266(10) . ?
C1S C2S 0.66(3) . ?
C1S C8S 1.01(3) 2_656 ?
C1S C7S 1.26(4) 2_656 ?
C1S C3S 1.57(2) . ?
C2S C7S 1.02(4) 2_656 ?
C2S C8S 0.87(3) 2_656 ?
C2S C3S 1.926(15) . ?
C2S C6S 2.06(4) 2_656 ?
C3S C6S 1.49(4) 2_656 ?
C3S C4S 1.534(15) . ?
C3S C5S 1.46(5) 2_656 ?
C3S C7S 2.04(3) 2_656 ?
C4S C5S 0.57(3) 2_656 ?
C4S C6S 1.08(4) 2_656 ?
C4S C5S 1.524(15) . ?
C4S C4S 1.67(6) 2_656 ?
C5S C4S 0.57(3) 2_656 ?
C5S C5S 1.59(5) 2_656 ?
C5S C6S 1.518(15) . ?
C5S C3S 1.46(5) 2_656 ?
C6S C4S 1.08(4) 2_656 ?
C6S C3S 1.49(4) 2_656 ?
C6S C7S 1.530(15) . ?
C6S C2S 2.06(4) 2_656 ?
C7S C2S 1.02(4) 2_656 ?
C7S C1S 1.26(4) 2_656 ?
C7S C8S 1.547(16) . ?
C7S C3S 2.04(3) 2_656 ?
C8S C1S 1.01(3) 2_656 ?
C8S C2S 0.87(3) 2_656 ?
